data_7005501
loop_
_publ_author_name
'Bungu, Peter N.'
'Otto, Stefanus'

_publ_section_title
;
 Bicyclic phosphines as ligands for cobalt catalysed hydroformylation.
 Crystal structures of [Co(Phoban[3.3.1]-Q)(CO)(3)](2) (Q = C(2)H(5),
 C(5)H(11), C(3)H(6)NMe(2), C(6)H(11)).
;
_journal_issue 27
_journal_name_full 'Dalton transactions (Cambridge, England : 2003)'
_journal_page_first 2876
_journal_page_last 2884
_journal_paper_doi 10.1039/b702709e
_journal_year 2007
_chemical_formula_moiety 'C26 H38 Co2 O6 P2'
_chemical_formula_sum 'C26 H38 Co2 O6 P2'
_chemical_formula_weight 626.36
_chemical_name_common
;Hexacarbonyl-bis(9-ethyl-9-phosphabicyclo(3.3.1)nonane)-
dicobalt
;
_chemical_name_systematic
;
Hexacarbonyl-bis(9-ethyl-9-phosphabicyclo[3.3.1]nonane)-dicobalt
;
_space_group_IT_number 64
_symmetry_cell_setting orthorhombic
_symmetry_space_group_name_Hall '-C 2ac 2'
_symmetry_space_group_name_H-M 'C m c a'
_atom_sites_solution_hydrogens geom
_atom_sites_solution_primary direct
_atom_sites_solution_secondary difmap
_audit_creation_method SHELXL-97
_cell_angle_alpha 90.00
_cell_angle_beta 90.00
_cell_angle_gamma 90.00
_cell_formula_units_Z 4
_cell_length_a 11.403(2)
_cell_length_b 14.964(3)
_cell_length_c 16.632(3)
_cell_measurement_reflns_used 923
_cell_measurement_temperature 293(2)
_cell_measurement_theta_max 25.91
_cell_measurement_theta_min 2.45
_cell_volume 2838.0(9)
_computing_cell_refinement 'SAINT-Plus (Bruker, 1999)'
_computing_data_collection 'SMART-NT (Bruker, 1998)'
_computing_data_reduction 'SAINT-Plus and XPREP (Bruker, 1999)'
_computing_molecular_graphics 'DIAMOND (Brandenburg & Berndt, 1999)'
_computing_publication_material Word
_computing_structure_refinement 'SHELXL-97 (Sheldrick, 1997)'
_computing_structure_solution 'SHELXS-97 (Sheldrick, 1990)'
_diffrn_ambient_temperature 293(2)
_diffrn_detector_area_resol_mean 512
_diffrn_measured_fraction_theta_full 0.465
_diffrn_measured_fraction_theta_max 0.995
_diffrn_measurement_device_type 'Bruker SMART 1K CCD area detector'
_diffrn_measurement_method \w
_diffrn_radiation_monochromator graphite
_diffrn_radiation_source 'fine-focus sealed tube'
_diffrn_radiation_type MoK\a
_diffrn_radiation_wavelength 0.71073
_diffrn_reflns_av_R_equivalents 0.0334
_diffrn_reflns_av_sigmaI/netI 0.0235
_diffrn_reflns_limit_h_max 14
_diffrn_reflns_limit_h_min -14
_diffrn_reflns_limit_k_max 18
_diffrn_reflns_limit_k_min -18
_diffrn_reflns_limit_l_max 20
_diffrn_reflns_limit_l_min -12
_diffrn_reflns_number 8301
_diffrn_reflns_theta_full 26.36
_diffrn_reflns_theta_max 26.36
_diffrn_reflns_theta_min 4.31
_diffrn_standards_decay_% 0
_diffrn_standards_interval_count 0
_diffrn_standards_interval_time 0
_diffrn_standards_number 0
_exptl_absorpt_coefficient_mu 1.322
_exptl_absorpt_correction_T_max 0.9368
_exptl_absorpt_correction_T_min 0.6769
_exptl_absorpt_correction_type multi-scan
_exptl_absorpt_process_details
;
SADABS (Bruker, 2004)
;
_exptl_crystal_colour red
_exptl_crystal_density_diffrn 1.466
_exptl_crystal_density_meas ?
_exptl_crystal_density_method .
_exptl_crystal_description plate
_exptl_crystal_F_000 1368
_exptl_crystal_size_max 0.32
_exptl_crystal_size_mid 0.30
_exptl_crystal_size_min 0.05
_refine_diff_density_max 0.714
_refine_diff_density_min -0.997
_refine_diff_density_rms 0.129
_refine_ls_extinction_method none
_refine_ls_goodness_of_fit_ref 1.199
_refine_ls_hydrogen_treatment constr
_refine_ls_matrix_type full
_refine_ls_number_parameters 98
_refine_ls_number_reflns 1520
_refine_ls_number_restraints 0
_refine_ls_restrained_S_all 1.199
_refine_ls_R_factor_all 0.1004
_refine_ls_R_factor_gt 0.0925
_refine_ls_shift/su_max 0.000
_refine_ls_shift/su_mean 0.000
_refine_ls_structure_factor_coef Fsqd
_refine_ls_weighting_details 'calc w=1/[\s^2^(Fo^2^)+(0.0683P)^2^+69.4673P] where P=(Fo^2^+2Fc^2^)/3'
_refine_ls_weighting_scheme calc
_refine_ls_wR_factor_gt 0.2109
_refine_ls_wR_factor_ref 0.2145
_reflns_number_gt 1342
_reflns_number_total 1520
_reflns_threshold_expression >2sigma(I)
_cod_data_source_file b702709e.txt
_cod_data_source_block coc2
_cod_depositor_comments
;
The following automatic conversions were performed:
'_symmetry_cell_setting' value 'Orthorhombic' changed to 'orthorhombic'
according to '/home/saulius/struct/CIF-dictionaries/cif_core.dic'
dictionary named 'cif_core.dic' version 2.4.1 from 2010-06-29.

Automatic conversion script
Id: cif_fix_enum 1527 2010-12-29 10:47:43Z saulius 
;
_cod_original_cell_volume 2838.1(10)
_cod_original_sg_symbol_H-M Cmca
_cod_database_code 7005501

loop_
_symmetry_equiv_pos_as_xyz
'x, y, z'
'-x, -y+1/2, z+1/2'
'-x, y+1/2, -z+1/2'
'x, -y, -z'
'x+1/2, y+1/2, z'
'-x+1/2, -y+1, z+1/2'
'-x+1/2, y+1, -z+1/2'
'x+1/2, -y+1/2, -z'
'-x, -y, -z'
'x, y-1/2, -z-1/2'
'x, -y-1/2, z-1/2'
'-x, y, z'
'-x+1/2, -y+1/2, -z'
'x+1/2, y, -z-1/2'
'x+1/2, -y, z-1/2'
'-x+1/2, y+1/2, z'

loop_
_atom_site_label
_atom_site_type_symbol
_atom_site_fract_x
_atom_site_fract_y
_atom_site_fract_z
_atom_site_U_iso_or_equiv
_atom_site_adp_type
_atom_site_occupancy
_atom_site_calc_flag
_atom_site_refinement_flags
_atom_site_disorder_assembly
_atom_site_disorder_group
Co Co 0.5000 0.42391(10) 0.54400(9) 0.0415(5) Uani 1 d S . .
C2 C 0.6365(10) 0.4622(6) 0.5799(6) 0.063(2) Uani 1 d . . .
O2 O 0.7275(8) 0.4809(6) 0.6039(5) 0.108(3) Uani 1 d . . .
c1 C 0.5000 0.3678(8) 0.4506(8) 0.060(4) Uani 1 d S . .
O1 O 0.5000 0.3329(7) 0.3880(6) 0.112(5) Uani 1 d S . .
P P 0.5000 0.30863(19) 0.62602(17) 0.0445(8) Uani 1 d S . .
C21 C 0.5000 0.3443(8) 0.7319(7) 0.065(4) Uani 1 d S . .
H21A H 0.4349 0.3854 0.7388 0.078 Uiso 0.50 calc PR . .
H21B H 0.4828 0.2920 0.7643 0.078 Uiso 0.50 calc PR . .
C22 C 0.5962(19) 0.3837(14) 0.7637(11) 0.076(6) Uani 0.50 d P . .
H22A H 0.6121 0.4384 0.7356 0.114 Uiso 0.50 calc PR . .
H22B H 0.6622 0.3443 0.7587 0.114 Uiso 0.50 calc PR . .
H22C H 0.5825 0.3964 0.8195 0.114 Uiso 0.50 calc PR . .
C11 C 0.3822(12) 0.2269(7) 0.6178(6) 0.085(4) Uani 1 d . . .
H11 H 0.3070 0.2583 0.6222 0.102 Uiso 1 calc R . .
C12 C 0.3913(14) 0.1858(8) 0.5321(6) 0.111(6) Uani 1 d . . .
H12A H 0.3269 0.1440 0.5261 0.133 Uiso 1 calc R . .
H12B H 0.3784 0.2336 0.4938 0.133 Uiso 1 calc R . .
C18 C 0.390(2) 0.1571(9) 0.6863(7) 0.152(9) Uani 1 d . . .
H18A H 0.3813 0.1882 0.7371 0.183 Uiso 1 calc R . .
H18B H 0.3243 0.1165 0.6811 0.183 Uiso 1 calc R . .
C13 C 0.5000 0.1387(12) 0.5081(11) 0.148(13) Uani 1 d S . .
H13A H 0.5000 0.1313 0.4501 0.177 Uiso 1 calc SR . .
H13B H 0.5000 0.0796 0.5320 0.177 Uiso 1 calc SR . .
C17 C 0.5000 0.1029(13) 0.6899(14) 0.22(3) Uani 1 d S . .
H17A H 0.5000 0.0609 0.6455 0.269 Uiso 1 calc SR . .
H17B H 0.5000 0.0686 0.7394 0.269 Uiso 1 calc SR . .

loop_
_atom_site_aniso_label
_atom_site_aniso_U_11
_atom_site_aniso_U_22
_atom_site_aniso_U_33
_atom_site_aniso_U_23
_atom_site_aniso_U_13
_atom_site_aniso_U_12
Co 0.0522(9) 0.0329(7) 0.0395(8) 0.0038(6) 0.000 0.000
C2 0.077(7) 0.053(5) 0.059(5) 0.014(4) -0.009(5) -0.010(5)
O2 0.095(6) 0.114(7) 0.116(6) 0.033(5) -0.047(6) -0.055(6)
c1 0.099(11) 0.036(6) 0.046(7) 0.007(5) 0.000 0.000
O1 0.230(17) 0.063(7) 0.044(6) -0.003(5) 0.000 0.000
P 0.065(2) 0.0318(14) 0.0367(14) 0.0012(11) 0.000 0.000
C21 0.112(12) 0.042(7) 0.042(7) -0.003(5) 0.000 0.000
C22 0.093(15) 0.087(14) 0.048(11) -0.016(10) -0.014(11) -0.025(13)
C11 0.127(10) 0.066(6) 0.061(6) -0.002(5) 0.019(7) -0.051(7)
C12 0.198(17) 0.079(8) 0.056(6) -0.007(6) -0.014(8) -0.087(10)
C18 0.31(3) 0.083(9) 0.064(7) -0.004(7) 0.032(12) -0.117(14)
C13 0.33(4) 0.056(10) 0.053(10) -0.025(8) 0.000 0.000
C17 0.57(8) 0.040(10) 0.066(12) 0.013(10) 0.000 0.000

loop_
_atom_type_symbol
_atom_type_description
_atom_type_scat_dispersion_real
_atom_type_scat_dispersion_imag
_atom_type_scat_source
C C 0.0033 0.0016 'International Tables Vol C Tables 4.2.6.8 and 6.1.1.4'
H H 0.0000 0.0000 'International Tables Vol C Tables 4.2.6.8 and 6.1.1.4'
O O 0.0106 0.0060 'International Tables Vol C Tables 4.2.6.8 and 6.1.1.4'
P P 0.1023 0.0942 'International Tables Vol C Tables 4.2.6.8 and 6.1.1.4'
Co Co 0.3494 0.9721 'International Tables Vol C Tables 4.2.6.8 and 6.1.1.4'

loop_
_geom_angle_atom_site_label_1
_geom_angle_atom_site_label_2
_geom_angle_atom_site_label_3
_geom_angle
_geom_angle_site_symmetry_1
_geom_angle_site_symmetry_3
_geom_angle_publ_flag
C2 Co C2 124.0(7) . 12_655 ?
C2 Co c1 116.9(3) . . ?
C2 Co c1 116.9(3) 12_655 . ?
C2 Co P 92.6(3) . . ?
C2 Co P 92.6(3) 12_655 . ?
c1 Co P 99.9(4) . . ?
C2 Co Co 84.8(3) . 9_666 ?
C2 Co Co 84.8(3) 12_655 9_666 ?
c1 Co Co 85.7(4) . 9_666 ?
P Co Co 174.39(13) . 9_666 ?
O2 C2 Co 175.1(10) . . ?
O1 c1 Co 178.2(11) . . ?
C11 P C11 95.0(9) . 12_655 ?
C11 P C21 105.5(4) . . ?
C11 P C21 105.5(4) 12_655 . ?
C11 P Co 118.7(4) . . ?
C11 P Co 118.7(4) 12_655 . ?
C21 P Co 111.5(4) . . ?
C22 C21 P 120.1(10) . . ?
C22 C21 H21A 107.3 . . ?
P C21 H21A 107.3 . . ?
C22 C21 H21B 107.3 . . ?
P C21 H21B 107.3 . . ?
H21A C21 H21B 106.9 . . ?
C21 C22 H22A 109.5 . . ?
C21 C22 H22B 109.5 . . ?
H22A C22 H22B 109.5 . . ?
C21 C22 H22C 109.5 . . ?
H22A C22 H22C 109.5 . . ?
H22B C22 H22C 109.5 . . ?
C18 C11 C12 113.8(9) . . ?
C18 C11 P 110.7(10) . . ?
C12 C11 P 106.6(7) . . ?
C18 C11 H11 108.5 . . ?
C12 C11 H11 108.5 . . ?
P C11 H11 108.5 . . ?
C13 C12 C11 119.5(13) . . ?
C13 C12 H12A 107.4 . . ?
C11 C12 H12A 107.4 . . ?
C13 C12 H12B 107.4 . . ?
C11 C12 H12B 107.4 . . ?
H12A C12 H12B 107.0 . . ?
C17 C18 C11 116.4(16) . . ?
C17 C18 H18A 108.2 . . ?
C11 C18 H18A 108.2 . . ?
C17 C18 H18B 108.2 . . ?
C11 C18 H18B 108.2 . . ?
H18A C18 H18B 107.3 . . ?
C12 C13 C12 113.6(13) . 12_655 ?
C12 C13 H13A 108.8 . . ?
C12 C13 H13A 108.8 12_655 . ?
C12 C13 H13B 108.8 . . ?
C12 C13 H13B 108.8 12_655 . ?
H13A C13 H13B 107.7 . . ?
C18 C17 C18 114.0(16) . 12_655 ?
C18 C17 H17A 108.7 . . ?
C18 C17 H17A 108.7 12_655 . ?
C18 C17 H17B 108.7 . . ?
C18 C17 H17B 108.7 12_655 . ?
H17A C17 H17B 107.6 . . ?

loop_
_geom_bond_atom_site_label_1
_geom_bond_atom_site_label_2
_geom_bond_distance
_geom_bond_site_symmetry_2
_geom_bond_publ_flag
Co C2 1.763(11) . ?
Co C2 1.763(11) 12_655 ?
Co c1 1.766(13) . ?
Co P 2.199(3) . ?
Co Co 2.707(3) 9_666 ?
C2 O2 1.146(12) . ?
c1 O1 1.165(15) . ?
P C11 1.821(10) . ?
P C11 1.821(10) 12_655 ?
P C21 1.840(12) . ?
C21 C22 1.35(2) . ?
C21 H21A 0.9700 . ?
C21 H21B 0.9700 . ?
C22 H22A 0.9600 . ?
C22 H22B 0.9600 . ?
C22 H22C 0.9600 . ?
C11 C18 1.549(16) . ?
C11 C12 1.555(14) . ?
C11 H11 0.9800 . ?
C12 C13 1.480(16) . ?
C12 H12A 0.9700 . ?
C12 H12B 0.9700 . ?
C18 C17 1.49(2) . ?
C18 H18A 0.9700 . ?
C18 H18B 0.9700 . ?
C13 C12 1.480(16) 12_655 ?
C13 H13A 0.9700 . ?
C13 H13B 0.9700 . ?
C17 C18 1.49(2) 12_655 ?
C17 H17A 0.9700 . ?
C17 H17B 0.9700 . ?

loop_
_geom_torsion_atom_site_label_1
_geom_torsion_atom_site_label_2
_geom_torsion_atom_site_label_3
_geom_torsion_atom_site_label_4
_geom_torsion
_geom_torsion_site_symmetry_1
_geom_torsion_site_symmetry_2
_geom_torsion_site_symmetry_3
_geom_torsion_site_symmetry_4
_geom_torsion_publ_flag
C2 Co C2 O2 130(11) 12_655 . . . ?
c1 Co C2 O2 -67(12) . . . . ?
P Co C2 O2 35(12) . . . . ?
Co Co C2 O2 -150(12) 9_666 . . . ?
C2 Co c1 O1 -81.9(4) . . . . ?
C2 Co c1 O1 81.9(4) 12_655 . . . ?
P Co c1 O1 180.00(8) . . . . ?
Co Co c1 O1 0.00(8) 9_666 . . . ?
C2 Co P C11 -175.1(6) . . . . ?
C2 Co P C11 60.7(6) 12_655 . . . ?
C1 Co P C11 -57.2(4) . . . . ?
Co Co P C11 122.8(4) 9_666 . . . ?
C2 Co P C11 -60.7(6) . . . 12_655 ?
C2 Co P C11 175.1(6) 12_655 . . 12_655 ?
C1 Co P C11 57.2(4) . . . 12_655 ?
Co Co P C11 -122.8(4) 9_666 . . 12_655 ?
C2 Co P C21 62.1(3) . . . . ?
C2 Co P C21 -62.1(3) 12_655 . . . ?
C1 Co P C21 180.000(2) . . . . ?
Co Co P C21 0.000(5) 9_666 . . . ?
C11 P C21 C22 160.4(14) . . . . ?
C11 P C21 C22 60.6(15) 12_655 . . . ?
Co P C21 C22 -69.5(14) . . . . ?
C11 P C11 C18 59.6(11) 12_655 . . . ?
C21 P C11 C18 -48.0(11) . . . . ?
Co P C11 C18 -173.7(9) . . . . ?
C11 P C11 C12 -64.6(10) 12_655 . . . ?
C21 P C11 C12 -172.2(9) . . . . ?
Co P C11 C12 62.0(10) . . . . ?
C18 C11 C12 C13 -62.4(17) . . . . ?
P C11 C12 C13 59.9(14) . . . . ?
C12 C11 C18 C17 59.7(19) . . . . ?
P C11 C18 C17 -60.3(14) . . . . ?
C11 C12 C13 C12 -44(2) . . . 12_655 ?
C11 C18 C17 C18 50(3) . . . 12_655 ?
